data_7064015
loop_
_publ_author_name
'Saha, Achena'
'Yadav, Ekta'
'Nath, Shambhu'
'Singh, Ashu'
'Singh, Amrendra K.'

_publ_section_title
;
 Ru(ii)--CNC pincer complexes with bis(protic-NHC): comparative analysis
 with bis(classical-NHC) and mixed protic- &amp; classical-NHC analogues
;
_journal_issue 41
_journal_name_full 'New Journal of Chemistry'
_journal_page_first 18191
_journal_page_last 18201
_journal_paper_doi 10.1039/D5NJ03111G
_journal_volume 49
_journal_year 2025
_chemical_formula_moiety 'C28 H22 I N8 Ru, F6 P, C H4 O'
_chemical_formula_sum 'C29 H26 F6 I N8 O P Ru'
_chemical_formula_weight 875.52
_space_group_crystal_system orthorhombic
_space_group_IT_number 19
_space_group_name_Hall 'P 2ac 2ab'
_space_group_name_H-M_alt 'P 21 21 21'
_atom_sites_solution_hydrogens geom
_atom_sites_solution_primary dual
_audit_creation_date 2024-06-08
_audit_creation_method
;
Olex2 1.5
(compiled 2024.02.16 svn.r378c4104 for OlexSys, GUI svn.r6928)
;
_audit_update_record
;
2025-05-15 deposited with the CCDC.	2025-09-18 downloaded from the CCDC.
;
_cell_angle_alpha 90
_cell_angle_beta 90
_cell_angle_gamma 90
_cell_formula_units_Z 4
_cell_length_a 7.92860(10)
_cell_length_b 13.8785(2)
_cell_length_c 29.4112(4)
_cell_measurement_reflns_used 36151
_cell_measurement_temperature 293(2)
_cell_measurement_theta_max 26.9780
_cell_measurement_theta_min 2.1430
_cell_volume 3236.32(8)
_computing_cell_refinement 'CrysAlisPro 1.171.40.82a (Rigaku OD, 2020)'
_computing_data_collection 'CrysAlisPro 1.171.40.82a (Rigaku OD, 2020)'
_computing_data_reduction 'CrysAlisPro 1.171.40.82a (Rigaku OD, 2020)'
_computing_molecular_graphics 'Olex2 1.5 (Dolomanov et al., 2009)'
_computing_publication_material 'Olex2 1.5 (Dolomanov et al., 2009)'
_computing_structure_refinement 'SHELXL 2018/3 (Sheldrick, 2015)'
_computing_structure_solution 'SHELXT 2018/2 (Sheldrick, 2018)'
_diffrn_ambient_temperature 293(2)
_diffrn_detector 'Hybrid Pixel Array Detector'
_diffrn_detector_area_resol_mean 10.0000
_diffrn_detector_type HyPix3000
_diffrn_measured_fraction_theta_full 0.999
_diffrn_measured_fraction_theta_max 0.974
_diffrn_measurement_details
;
List of Runs (angles in degrees, time in seconds):

  # Type    Start    End  Width  t~exp~   \w     \q     \k     \f   Frames
#--------------------------------------------------------------------------
  1  \w     -8.00  83.00   0.50    5.00    --   10.96  20.00 -52.00  182
  2  \w     -4.00  77.00   0.50    5.00    --   10.96  37.00  90.00  162
  3  \w    -22.00  24.00   0.50    5.00    --  -11.35 -99.00  60.00   92
  4  \w      5.00  55.00   0.50    5.00    --   10.96-115.00  52.00  100
  5  \w     12.00  61.00   0.50    5.00    --   10.96-125.00 120.00   98
  6  \w      1.00  53.00   0.50    5.00    --   10.96-110.00 -42.00  104
  7  \w    -16.00  80.00   0.50    5.00    --   10.96  77.00-120.00  192
  8  \w    -45.00 -19.00   0.50    5.00    --   10.96 -19.00  90.00   52
  9  \w    -61.00   5.00   0.50    5.00    --   10.96 -19.00  60.00  132
 10  \w    -61.00   5.00   0.50    5.00    --   10.96 -19.00   0.00  132
 11  \w    -61.00   5.00   0.50    5.00    --   10.96 -19.00 -60.00  132
 12  \w     12.00  61.00   0.50    5.00    --   10.96-125.00 -90.00   98
 13  \w     30.00  61.00   0.50    5.00    --   10.96-125.00-150.00   62
 14  \w     12.00  61.00   0.50    5.00    --   10.96-125.00-180.00   98
 15  \w     12.00  61.00   0.50    5.00    --   10.96-125.00 -60.00   98
 16  \w    -83.00   7.00   0.50    5.00    --  -11.35 -20.00 140.00  180
;
_diffrn_measurement_device 'four-circle diffractometer'
_diffrn_measurement_device_type 'XtaLAB Synergy, Dualflex, HyPix3000'
_diffrn_measurement_method '\w scans'
_diffrn_orient_matrix_type 'CrysAlisPro convention (1999,Acta A55,543-557)'
_diffrn_orient_matrix_UB_11 -0.0169496000
_diffrn_orient_matrix_UB_12 -0.0065162000
_diffrn_orient_matrix_UB_13 0.0234769000
_diffrn_orient_matrix_UB_21 -0.0169500000
_diffrn_orient_matrix_UB_22 0.0499732000
_diffrn_orient_matrix_UB_23 0.0022005000
_diffrn_orient_matrix_UB_31 -0.0861773000
_diffrn_orient_matrix_UB_32 -0.0085249000
_diffrn_orient_matrix_UB_33 -0.0050669000
_diffrn_radiation_monochromator mirror
_diffrn_radiation_probe x-ray
_diffrn_radiation_type 'Mo K\a'
_diffrn_radiation_wavelength 0.71073
_diffrn_reflns_av_R_equivalents 0.0413
_diffrn_reflns_av_unetI/netI 0.0257
_diffrn_reflns_Laue_measured_fraction_full 0.999
_diffrn_reflns_Laue_measured_fraction_max 0.974
_diffrn_reflns_limit_h_max 10
_diffrn_reflns_limit_h_min -10
_diffrn_reflns_limit_k_max 17
_diffrn_reflns_limit_k_min -17
_diffrn_reflns_limit_l_max 37
_diffrn_reflns_limit_l_min -35
_diffrn_reflns_number 52668
_diffrn_reflns_point_group_measured_fraction_full 1.000
_diffrn_reflns_point_group_measured_fraction_max 0.962
_diffrn_reflns_theta_full 25.242
_diffrn_reflns_theta_max 27.401
_diffrn_reflns_theta_min 2.018
_diffrn_source 'micro-focus sealed X-ray tube'
_diffrn_source_type 'PhotonJet (Mo) X-ray Source'
_exptl_absorpt_coefficient_mu 1.561
_exptl_absorpt_correction_T_max 1.00000
_exptl_absorpt_correction_T_min 0.83029
_exptl_absorpt_correction_type multi-scan
_exptl_absorpt_process_details
;
CrysAlisPro 1.171.40.82a (Rigaku Oxford Diffraction, 2020)
Empirical absorption correction using spherical harmonics,
implemented in SCALE3 ABSPACK scaling algorithm.
;
_exptl_crystal_colour red
_exptl_crystal_colour_primary red
_exptl_crystal_density_diffrn 1.797
_exptl_crystal_description block
_exptl_crystal_F_000 1720
_exptl_crystal_size_max 0.31
_exptl_crystal_size_mid 0.27
_exptl_crystal_size_min 0.24
_refine_diff_density_max 0.607
_refine_diff_density_min -0.604
_refine_diff_density_rms 0.068
_refine_ls_abs_structure_details
;
 Flack x determined using 2503 quotients [(I+)-(I-)]/[(I+)+(I-)]
 (Parsons, Flack and Wagner, Acta Cryst. B69 (2013) 249-259).
;
_refine_ls_abs_structure_Flack -0.020(7)
_refine_ls_extinction_method none
_refine_ls_goodness_of_fit_ref 1.027
_refine_ls_hydrogen_treatment constr
_refine_ls_matrix_type full
_refine_ls_number_parameters 427
_refine_ls_number_reflns 7087
_refine_ls_number_restraints 0
_refine_ls_restrained_S_all 1.027
_refine_ls_R_factor_all 0.0410
_refine_ls_R_factor_gt 0.0340
_refine_ls_shift/su_max 0.001
_refine_ls_shift/su_mean 0.000
_refine_ls_structure_factor_coef Fsqd
_refine_ls_weighting_details 'w=1/[\s^2^(Fo^2^)+(0.0476P)^2^+1.7840P] where P=(Fo^2^+2Fc^2^)/3'
_refine_ls_weighting_scheme calc
_refine_ls_wR_factor_gt 0.0846
_refine_ls_wR_factor_ref 0.0888
_reflns_Friedel_coverage 0.749
_reflns_Friedel_fraction_full 1.000
_reflns_Friedel_fraction_max 0.947
_reflns_number_gt 6271
_reflns_number_total 7087
_reflns_threshold_expression 'I > 2\s(I)'
_cod_data_source_file d5nj03111g2.cif
_cod_data_source_block as1
_cod_depositor_comments 'Adding full bibliography for 7064015.cif.'
_cod_database_code 7064015
_shelx_shelxl_version_number 2018/3
_chemical_oxdiff_formula 'C H N F P I Ru'
_shelx_space_group_comment
;
The symmetry employed for this shelxl refinement is uniquely defined
by the following loop, which should always be used as a source of
symmetry information in preference to the above space-group names.
They are only intended as comments.
;
_shelx_estimated_absorpt_t_max 0.706
_shelx_estimated_absorpt_t_min 0.643
_olex2_refinement_description
;
1. Fixed Uiso
 At 1.2 times of:
  All C(H) groups, All N(H) groups
 At 1.5 times of:
  All C(H,H,H) groups, All O(H) groups
2.a Aromatic/amide H refined with riding coordinates:
 N3(H3), N5(H5), C4(H4), C5(H5A), C6(H6), C7(H7), C11(H11), C12(H12), C13(H13),
  C14(H14), C16(H16), C17(H17), C18(H18), C21(H21), C22(H22), C24(H24),
 C25(H25), C26(H26), C27(H27)
2.b Idealised Me refined as rotating group:
 C28(H28A,H28B,H28C), C1S(H1SA,H1SB,H1SC)
2.c Idealised tetrahedral OH refined as rotating group:
 O1S(H1S)
;
_olex2_submission_special_instructions 'No special instructions were received'
_oxdiff_exptl_absorpt_empirical_details
;
Empirical correction (ABSPACK) includes:
- Absorption correction using spherical harmonics
- Frame scaling
;
_oxdiff_exptl_absorpt_empirical_full_max 1.311
_oxdiff_exptl_absorpt_empirical_full_min 0.836

loop_
_space_group_symop_operation_xyz
'x, y, z'
'-x+1/2, -y, z+1/2'
'-x, y+1/2, -z+1/2'
'x+1/2, -y+1/2, -z'

loop_
_atom_site_label
_atom_site_type_symbol
_atom_site_fract_x
_atom_site_fract_y
_atom_site_fract_z
_atom_site_U_iso_or_equiv
_atom_site_adp_type
_atom_site_occupancy
_atom_site_site_symmetry_order
_atom_site_calc_flag
_atom_site_refinement_flags_posn
_atom_site_refinement_flags_adp
_atom_site_refinement_flags_occupancy
_atom_site_disorder_assembly
_atom_site_disorder_group
I1 I 0.79941(6) 0.55701(4) 0.70928(2) 0.06514(15) Uani 1 1 d . . . . .
Ru1 Ru 0.52512(5) 0.52255(3) 0.65171(2) 0.04210(11) Uani 1 1 d . . . . .
N1 N 0.4294(6) 0.6465(4) 0.67521(16) 0.0481(11) Uani 1 1 d . . . . .
N2 N 0.6284(6) 0.3935(4) 0.62568(17) 0.0488(11) Uani 1 1 d . . . . .
N3 N 0.3392(7) 0.3984(4) 0.72815(18) 0.0583(14) Uani 1 1 d . . . . .
H3 H 0.364966 0.340891 0.719709 0.070 Uiso 1 1 calc R U . . .
N4 N 0.3180(6) 0.5535(4) 0.73097(16) 0.0535(12) Uani 1 1 d . . . . .
N5 N 0.6966(6) 0.6254(3) 0.56676(15) 0.0464(10) Uani 1 1 d . . . . .
H5 H 0.736668 0.576552 0.552364 0.056 Uiso 1 1 calc R U . . .
N6 N 0.5678(6) 0.7146(3) 0.61582(16) 0.0465(11) Uani 1 1 d . . . . .
N7 N 0.1989(7) 0.5067(4) 0.59268(19) 0.0646(15) Uani 1 1 d . . . . .
N8 N 0.3801(7) 0.3931(4) 0.58740(18) 0.0575(13) Uani 1 1 d . . . . .
C1 C 0.3890(7) 0.4774(5) 0.7066(2) 0.0522(13) Uani 1 1 d . . . . .
C2 C 0.2269(8) 0.5185(6) 0.7687(2) 0.0594(15) Uani 1 1 d . . . . .
C3 C 0.2401(8) 0.4192(6) 0.7661(2) 0.0637(18) Uani 1 1 d . . . . .
C4 C 0.1648(10) 0.3588(7) 0.7984(3) 0.078(2) Uani 1 1 d . . . . .
H4 H 0.170517 0.292019 0.796629 0.094 Uiso 1 1 calc R U . . .
C5 C 0.0807(12) 0.4062(10) 0.8335(3) 0.099(3) Uani 1 1 d . . . . .
H5A H 0.029314 0.369554 0.856076 0.118 Uiso 1 1 calc R U . . .
C6 C 0.0708(11) 0.5046(9) 0.8361(3) 0.094(3) Uani 1 1 d . . . . .
H6 H 0.014055 0.532196 0.860530 0.113 Uiso 1 1 calc R U . . .
C7 C 0.1407(10) 0.5634(7) 0.8044(2) 0.077(2) Uani 1 1 d . . . . .
H7 H 0.131607 0.630098 0.806295 0.093 Uiso 1 1 calc R U . . .
C8 C 0.6116(7) 0.6182(4) 0.6062(2) 0.0433(12) Uani 1 1 d . . . . .
C9 C 0.6321(8) 0.7779(4) 0.5831(2) 0.0492(14) Uani 1 1 d . . . . .
C10 C 0.7132(8) 0.7199(4) 0.5517(2) 0.0498(13) Uani 1 1 d . . . . .
C11 C 0.7993(10) 0.7561(5) 0.5142(2) 0.0631(17) Uani 1 1 d . . . . .
H11 H 0.855372 0.716128 0.493753 0.076 Uiso 1 1 calc R U . . .
C12 C 0.7964(11) 0.8553(6) 0.5091(3) 0.077(2) Uani 1 1 d . . . . .
H12 H 0.849495 0.883001 0.484089 0.092 Uiso 1 1 calc R U . . .
C13 C 0.7175(11) 0.9133(6) 0.5398(3) 0.077(2) Uani 1 1 d . . . . .
H13 H 0.722252 0.979729 0.535818 0.092 Uiso 1 1 calc R U . . .
C14 C 0.6305(10) 0.8768(5) 0.5770(3) 0.0646(18) Uani 1 1 d . . . . .
H14 H 0.573270 0.917171 0.596961 0.078 Uiso 1 1 calc R U . . .
C15 C 0.4668(8) 0.7305(4) 0.6540(2) 0.0505(12) Uani 1 1 d . . . . .
C16 C 0.4096(9) 0.8175(5) 0.6702(2) 0.0617(17) Uani 1 1 d . . . . .
H16 H 0.436142 0.875017 0.655711 0.074 Uiso 1 1 calc R U . . .
C17 C 0.3104(10) 0.8159(5) 0.7092(3) 0.075(2) Uani 1 1 d . . . . .
H17 H 0.267409 0.873291 0.720609 0.090 Uiso 1 1 calc R U . . .
C18 C 0.2750(10) 0.7312(6) 0.7309(3) 0.0686(19) Uani 1 1 d . . . . .
H18 H 0.208979 0.731136 0.757024 0.082 Uiso 1 1 calc R U . . .
C19 C 0.3372(8) 0.6467(5) 0.7140(2) 0.0556(15) Uani 1 1 d . . . . .
C20 C 0.3510(7) 0.4784(5) 0.60963(18) 0.0481(12) Uani 1 1 d . . . . .
C21 C 0.1358(11) 0.4398(8) 0.5611(3) 0.085(2) Uani 1 1 d . . . . .
H21 H 0.033926 0.443883 0.545605 0.102 Uiso 1 1 calc R U . . .
C22 C 0.2472(11) 0.3708(7) 0.5577(3) 0.080(2) Uani 1 1 d . . . . .
H22 H 0.239649 0.316789 0.539117 0.096 Uiso 1 1 calc R U . . .
C23 C 0.5339(9) 0.3475(4) 0.5948(2) 0.0525(14) Uani 1 1 d . . . . .
C24 C 0.5862(12) 0.2640(5) 0.5732(3) 0.074(2) Uani 1 1 d . . . . .
H24 H 0.517313 0.234479 0.551731 0.088 Uiso 1 1 calc R U . . .
C25 C 0.7365(14) 0.2264(6) 0.5834(3) 0.089(3) Uani 1 1 d . . . . .
H25 H 0.772420 0.169742 0.569582 0.107 Uiso 1 1 calc R U . . .
C26 C 0.8362(12) 0.2716(6) 0.6142(3) 0.084(3) Uani 1 1 d . . . . .
H26 H 0.941896 0.246989 0.621496 0.100 Uiso 1 1 calc R U . . .
C27 C 0.7783(9) 0.3543(5) 0.6345(2) 0.0632(17) Uani 1 1 d . . . . .
H27 H 0.847674 0.384725 0.655582 0.076 Uiso 1 1 calc R U . . .
C28 C 0.1153(10) 0.5948(7) 0.6043(3) 0.089(3) Uani 1 1 d . . . . .
H28A H 0.064535 0.588687 0.633740 0.134 Uiso 1 1 calc R U . . .
H28B H 0.029584 0.608334 0.582103 0.134 Uiso 1 1 calc R U . . .
H28C H 0.195802 0.646482 0.604669 0.134 Uiso 1 1 calc R U . . .
P1 P 0.7196(2) 0.44655(14) 0.46341(6) 0.0635(4) Uani 1 1 d . . . . .
F1 F 0.8305(8) 0.5172(5) 0.4930(2) 0.133(2) Uani 1 1 d . . . . .
F2 F 0.6179(11) 0.3802(6) 0.4326(3) 0.168(3) Uani 1 1 d . . . . .
F3 F 0.7908(12) 0.3577(5) 0.4884(2) 0.158(3) Uani 1 1 d . . . . .
F4 F 0.6575(11) 0.5380(5) 0.4384(3) 0.157(3) Uani 1 1 d . . . . .
F5 F 0.5722(8) 0.4556(5) 0.4990(2) 0.130(2) Uani 1 1 d . . . . .
F6 F 0.8733(9) 0.4404(5) 0.4297(2) 0.136(2) Uani 1 1 d . . . . .
O1S O 0.3650(15) 0.2026(5) 0.7062(2) 0.135(3) Uani 1 1 d . . . . .
H1S H 0.330265 0.170913 0.727803 0.203 Uiso 1 1 calc R U . . .
C1S C 0.358(2) 0.1515(11) 0.6700(4) 0.181(8) Uani 1 1 d . . . . .
H1SA H 0.267704 0.174398 0.651018 0.271 Uiso 1 1 calc R U . . .
H1SB H 0.337732 0.085431 0.677893 0.271 Uiso 1 1 calc R U . . .
H1SC H 0.462670 0.156545 0.653797 0.271 Uiso 1 1 calc R U . . .

loop_
_atom_site_aniso_label
_atom_site_aniso_U_11
_atom_site_aniso_U_22
_atom_site_aniso_U_33
_atom_site_aniso_U_23
_atom_site_aniso_U_13
_atom_site_aniso_U_12
I1 0.0616(3) 0.0769(3) 0.0570(2) -0.0052(2) -0.0122(2) 0.0013(2)
Ru1 0.0420(2) 0.0458(2) 0.0385(2) -0.00141(19) 0.00103(18) 0.00447(18)
N1 0.044(3) 0.060(3) 0.040(2) -0.006(2) 0.0009(19) 0.008(2)
N2 0.050(3) 0.046(3) 0.051(3) 0.003(2) 0.007(2) 0.004(2)
N3 0.058(3) 0.067(3) 0.050(3) 0.010(3) 0.007(2) -0.001(3)
N4 0.052(3) 0.070(3) 0.039(2) -0.002(2) 0.004(2) 0.003(3)
N5 0.048(3) 0.047(3) 0.044(2) -0.001(2) 0.007(2) 0.007(2)
N6 0.049(3) 0.044(2) 0.047(3) -0.001(2) 0.001(2) 0.007(2)
N7 0.047(3) 0.086(4) 0.062(3) 0.009(3) -0.006(3) -0.004(3)
N8 0.062(3) 0.062(3) 0.049(3) 0.000(2) -0.004(2) -0.016(3)
C1 0.050(3) 0.065(3) 0.041(3) 0.002(3) -0.003(2) 0.008(3)
C2 0.047(3) 0.089(4) 0.042(3) -0.002(3) 0.000(2) 0.003(4)
C3 0.052(4) 0.092(5) 0.046(3) 0.004(3) 0.002(3) -0.007(4)
C4 0.068(5) 0.106(6) 0.060(4) 0.023(4) 0.008(4) -0.007(4)
C5 0.070(5) 0.171(11) 0.055(5) 0.022(6) 0.010(4) -0.015(6)
C6 0.078(5) 0.158(10) 0.045(4) -0.002(5) 0.017(3) 0.008(6)
C7 0.072(5) 0.113(6) 0.047(4) 0.000(4) 0.014(3) 0.011(4)
C8 0.039(3) 0.045(3) 0.046(3) -0.002(2) -0.006(2) 0.004(2)
C9 0.048(3) 0.048(3) 0.051(3) 0.004(3) -0.011(3) 0.002(3)
C10 0.049(3) 0.048(3) 0.052(3) 0.002(3) -0.010(3) -0.002(3)
C11 0.062(4) 0.064(4) 0.064(4) 0.010(3) 0.010(3) 0.001(3)
C12 0.078(5) 0.076(5) 0.077(5) 0.024(4) -0.003(4) -0.012(5)
C13 0.083(5) 0.057(4) 0.090(6) 0.021(4) -0.004(5) -0.007(4)
C14 0.070(4) 0.051(4) 0.073(5) 0.004(3) -0.006(4) 0.006(3)
C15 0.051(3) 0.052(3) 0.048(3) -0.006(3) 0.000(3) 0.011(3)
C16 0.064(4) 0.055(4) 0.066(4) -0.007(3) 0.003(3) 0.011(3)
C17 0.079(5) 0.059(4) 0.087(5) -0.016(4) 0.014(5) 0.022(4)
C18 0.063(4) 0.078(5) 0.064(4) -0.016(4) 0.015(3) 0.018(4)
C19 0.056(4) 0.061(4) 0.050(3) -0.008(3) 0.005(3) 0.012(3)
C20 0.045(3) 0.057(3) 0.042(3) 0.005(3) 0.004(2) -0.005(3)
C21 0.066(5) 0.124(7) 0.064(5) 0.011(5) -0.019(4) -0.029(5)
C22 0.081(6) 0.088(6) 0.071(5) -0.007(4) -0.018(4) -0.028(5)
C23 0.067(4) 0.044(3) 0.046(3) -0.002(2) 0.010(3) -0.006(3)
C24 0.096(6) 0.047(4) 0.078(5) -0.009(3) 0.016(4) -0.003(4)
C25 0.124(8) 0.051(4) 0.092(6) -0.007(4) 0.028(6) 0.010(5)
C26 0.090(6) 0.057(4) 0.104(7) 0.007(4) 0.032(5) 0.022(4)
C27 0.060(4) 0.058(4) 0.071(4) 0.000(3) 0.001(3) 0.006(3)
C28 0.052(4) 0.123(7) 0.093(6) 0.001(5) -0.006(4) 0.027(5)
P1 0.0693(11) 0.0639(10) 0.0574(9) -0.0105(8) -0.0114(8) 0.0072(9)
F1 0.115(4) 0.151(5) 0.132(5) -0.082(4) -0.021(4) 0.012(4)
F2 0.180(8) 0.174(7) 0.150(6) -0.050(6) -0.041(6) -0.076(6)
F3 0.229(9) 0.124(5) 0.120(5) 0.020(4) 0.038(6) 0.095(6)
F4 0.173(7) 0.122(5) 0.175(7) 0.065(5) -0.023(6) 0.024(5)
F5 0.128(5) 0.108(4) 0.154(5) 0.015(4) 0.059(4) 0.019(4)
F6 0.160(6) 0.109(4) 0.138(5) -0.040(4) 0.061(5) -0.012(4)
O1S 0.237(10) 0.088(5) 0.081(4) -0.005(4) 0.014(6) -0.033(5)
C1S 0.28(2) 0.193(14) 0.074(7) -0.019(9) 0.029(10) -0.118(15)

loop_
_atom_type_symbol
_atom_type_description
_atom_type_scat_dispersion_real
_atom_type_scat_dispersion_imag
_atom_type_scat_source
C C 0.0033 0.0016 'International Tables Vol C Tables 4.2.6.8 and 6.1.1.4'
H H 0.0000 0.0000 'International Tables Vol C Tables 4.2.6.8 and 6.1.1.4'
F F 0.0171 0.0103 'International Tables Vol C Tables 4.2.6.8 and 6.1.1.4'
I I -0.4742 1.8119 'International Tables Vol C Tables 4.2.6.8 and 6.1.1.4'
N N 0.0061 0.0033 'International Tables Vol C Tables 4.2.6.8 and 6.1.1.4'
O O 0.0106 0.0060 'International Tables Vol C Tables 4.2.6.8 and 6.1.1.4'
P P 0.1023 0.0942 'International Tables Vol C Tables 4.2.6.8 and 6.1.1.4'
Ru Ru -1.2594 0.8363 'International Tables Vol C Tables 4.2.6.8 and 6.1.1.4'

loop_
_geom_angle_atom_site_label_1
_geom_angle_atom_site_label_2
_geom_angle_atom_site_label_3
_geom_angle
_geom_angle_site_symmetry_1
_geom_angle_site_symmetry_3
_geom_angle_publ_flag
N1 Ru1 I1 86.50(14) . . ?
N1 Ru1 N2 178.7(2) . . ?
N1 Ru1 C1 77.9(2) . . ?
N1 Ru1 C8 77.9(2) . . ?
N2 Ru1 I1 93.61(15) . . ?
C1 Ru1 I1 89.16(16) . . ?
C1 Ru1 N2 103.4(2) . . ?
C8 Ru1 I1 91.42(16) . . ?
C8 Ru1 N2 100.8(2) . . ?
C8 Ru1 C1 155.8(3) . . ?
C20 Ru1 I1 170.7(2) . . ?
C20 Ru1 N1 102.7(2) . . ?
C20 Ru1 N2 77.2(2) . . ?
C20 Ru1 C1 91.8(2) . . ?
C20 Ru1 C8 91.5(2) . . ?
C15 N1 Ru1 119.8(4) . . ?
C15 N1 C19 120.3(5) . . ?
C19 N1 Ru1 119.7(4) . . ?
C23 N2 Ru1 115.6(4) . . ?
C27 N2 Ru1 128.4(5) . . ?
C27 N2 C23 115.9(6) . . ?
C1 N3 H3 123.9 . . ?
C1 N3 C3 112.3(6) . . ?
C3 N3 H3 123.9 . . ?
C1 N4 C2 110.6(6) . . ?
C19 N4 C1 118.3(5) . . ?
C19 N4 C2 131.0(6) . . ?
C8 N5 H5 123.4 . . ?
C8 N5 C10 113.1(5) . . ?
C10 N5 H5 123.4 . . ?
C9 N6 C8 111.6(5) . . ?
C15 N6 C8 116.8(5) . . ?
C15 N6 C9 131.5(5) . . ?
C20 N7 C21 111.5(7) . . ?
C20 N7 C28 124.7(6) . . ?
C21 N7 C28 123.8(7) . . ?
C20 N8 C22 111.1(6) . . ?
C20 N8 C23 117.7(5) . . ?
C23 N8 C22 131.0(6) . . ?
N3 C1 Ru1 142.2(5) . . ?
N3 C1 N4 105.0(5) . . ?
N4 C1 Ru1 112.8(4) . . ?
C3 C2 N4 105.0(6) . . ?
C3 C2 C7 121.5(7) . . ?
C7 C2 N4 133.5(8) . . ?
N3 C3 C4 131.2(8) . . ?
C2 C3 N3 107.1(6) . . ?
C2 C3 C4 121.7(7) . . ?
C3 C4 H4 122.4 . . ?
C5 C4 C3 115.1(9) . . ?
C5 C4 H4 122.4 . . ?
C4 C5 H5A 118.7 . . ?
C6 C5 C4 122.6(9) . . ?
C6 C5 H5A 118.7 . . ?
C5 C6 H6 118.7 . . ?
C7 C6 C5 122.5(9) . . ?
C7 C6 H6 118.7 . . ?
C2 C7 H7 121.7 . . ?
C6 C7 C2 116.6(9) . . ?
C6 C7 H7 121.7 . . ?
N5 C8 Ru1 142.7(4) . . ?
N5 C8 N6 103.0(5) . . ?
N6 C8 Ru1 114.2(4) . . ?
C10 C9 N6 105.3(5) . . ?
C14 C9 N6 135.1(6) . . ?
C14 C9 C10 119.6(6) . . ?
N5 C10 C11 129.8(6) . . ?
C9 C10 N5 106.9(5) . . ?
C9 C10 C11 123.2(6) . . ?
C10 C11 H11 122.1 . . ?
C12 C11 C10 115.9(7) . . ?
C12 C11 H11 122.1 . . ?
C11 C12 H12 119.2 . . ?
C13 C12 C11 121.5(7) . . ?
C13 C12 H12 119.2 . . ?
C12 C13 H13 118.8 . . ?
C12 C13 C14 122.3(7) . . ?
C14 C13 H13 118.8 . . ?
C9 C14 C13 117.4(7) . . ?
C9 C14 H14 121.3 . . ?
C13 C14 H14 121.3 . . ?
N1 C15 N6 111.1(5) . . ?
N1 C15 C16 121.6(6) . . ?
C16 C15 N6 127.3(6) . . ?
C15 C16 H16 121.4 . . ?
C15 C16 C17 117.3(7) . . ?
C17 C16 H16 121.4 . . ?
C16 C17 H17 119.5 . . ?
C18 C17 C16 121.0(6) . . ?
C18 C17 H17 119.5 . . ?
C17 C18 H18 120.2 . . ?
C19 C18 C17 119.6(7) . . ?
C19 C18 H18 120.2 . . ?
N1 C19 N4 111.0(5) . . ?
N1 C19 C18 120.1(6) . . ?
C18 C19 N4 128.9(6) . . ?
N7 C20 Ru1 140.1(5) . . ?
N7 C20 N8 102.9(5) . . ?
N8 C20 Ru1 117.0(4) . . ?
N7 C21 H21 126.4 . . ?
C22 C21 N7 107.2(7) . . ?
C22 C21 H21 126.4 . . ?
N8 C22 H22 126.3 . . ?
C21 C22 N8 107.3(7) . . ?
C21 C22 H22 126.3 . . ?
N2 C23 N8 112.4(5) . . ?
N2 C23 C24 122.9(7) . . ?
C24 C23 N8 124.8(7) . . ?
C23 C24 H24 120.3 . . ?
C25 C24 C23 119.4(8) . . ?
C25 C24 H24 120.3 . . ?
C24 C25 H25 120.3 . . ?
C24 C25 C26 119.3(8) . . ?
C26 C25 H25 120.3 . . ?
C25 C26 H26 120.6 . . ?
C25 C26 C27 118.8(9) . . ?
C27 C26 H26 120.6 . . ?
N2 C27 C26 123.7(8) . . ?
N2 C27 H27 118.1 . . ?
C26 C27 H27 118.1 . . ?
N7 C28 H28A 109.5 . . ?
N7 C28 H28B 109.5 . . ?
N7 C28 H28C 109.5 . . ?
H28A C28 H28B 109.5 . . ?
H28A C28 H28C 109.5 . . ?
H28B C28 H28C 109.5 . . ?
F2 P1 F1 176.9(5) . . ?
F2 P1 F3 89.6(5) . . ?
F2 P1 F4 92.6(5) . . ?
F2 P1 F5 92.9(5) . . ?
F2 P1 F6 90.1(5) . . ?
F3 P1 F1 91.7(5) . . ?
F3 P1 F4 177.0(5) . . ?
F3 P1 F5 91.1(4) . . ?
F3 P1 F6 88.5(4) . . ?
F4 P1 F1 86.0(4) . . ?
F4 P1 F5 90.8(4) . . ?
F4 P1 F6 89.5(4) . . ?
F5 P1 F1 89.9(4) . . ?
F6 P1 F1 87.1(4) . . ?
F6 P1 F5 176.9(4) . . ?
C1S O1S H1S 109.5 . . ?
O1S C1S H1SA 109.5 . . ?
O1S C1S H1SB 109.5 . . ?
O1S C1S H1SC 109.5 . . ?
H1SA C1S H1SB 109.5 . . ?
H1SA C1S H1SC 109.5 . . ?
H1SB C1S H1SC 109.5 . . ?

loop_
_geom_bond_atom_site_label_1
_geom_bond_atom_site_label_2
_geom_bond_distance
_geom_bond_site_symmetry_2
_geom_bond_publ_flag
I1 Ru1 2.7972(6) . ?
Ru1 N1 2.004(5) . ?
Ru1 N2 2.112(5) . ?
Ru1 C1 2.039(6) . ?
Ru1 C8 2.006(6) . ?
Ru1 C20 1.953(6) . ?
N1 C15 1.354(8) . ?
N1 C19 1.356(8) . ?
N2 C23 1.339(8) . ?
N2 C27 1.333(8) . ?
N3 H3 0.8600 . ?
N3 C1 1.328(8) . ?
N3 C3 1.395(9) . ?
N4 C1 1.395(8) . ?
N4 C2 1.410(8) . ?
N4 C19 1.395(8) . ?
N5 H5 0.8600 . ?
N5 C8 1.346(7) . ?
N5 C10 1.391(7) . ?
N6 C8 1.411(7) . ?
N6 C9 1.399(8) . ?
N6 C15 1.398(7) . ?
N7 C20 1.363(8) . ?
N7 C21 1.404(10) . ?
N7 C28 1.431(10) . ?
N8 C20 1.372(9) . ?
N8 C22 1.403(9) . ?
N8 C23 1.391(9) . ?
C2 C3 1.385(11) . ?
C2 C7 1.399(10) . ?
C3 C4 1.401(10) . ?
C4 H4 0.9300 . ?
C4 C5 1.393(13) . ?
C5 H5A 0.9300 . ?
C5 C6 1.371(15) . ?
C6 H6 0.9300 . ?
C6 C7 1.357(12) . ?
C7 H7 0.9300 . ?
C9 C10 1.385(9) . ?
C9 C14 1.385(9) . ?
C10 C11 1.391(9) . ?
C11 H11 0.9300 . ?
C11 C12 1.386(11) . ?
C12 H12 0.9300 . ?
C12 C13 1.363(12) . ?
C13 H13 0.9300 . ?
C13 C14 1.388(11) . ?
C14 H14 0.9300 . ?
C15 C16 1.375(8) . ?
C16 H16 0.9300 . ?
C16 C17 1.389(11) . ?
C17 H17 0.9300 . ?
C17 C18 1.367(11) . ?
C18 H18 0.9300 . ?
C18 C19 1.365(9) . ?
C21 H21 0.9300 . ?
C21 C22 1.307(12) . ?
C22 H22 0.9300 . ?
C23 C24 1.386(9) . ?
C24 H24 0.9300 . ?
C24 C25 1.335(13) . ?
C25 H25 0.9300 . ?
C25 C26 1.356(13) . ?
C26 H26 0.9300 . ?
C26 C27 1.372(10) . ?
C27 H27 0.9300 . ?
C28 H28A 0.9600 . ?
C28 H28B 0.9600 . ?
C28 H28C 0.9600 . ?
P1 F1 1.579(6) . ?
P1 F2 1.523(6) . ?
P1 F3 1.543(6) . ?
P1 F4 1.548(6) . ?
P1 F5 1.574(6) . ?
P1 F6 1.573(6) . ?
O1S H1S 0.8200 . ?
O1S C1S 1.281(13) . ?
C1S H1SA 0.9600 . ?
C1S H1SB 0.9600 . ?
C1S H1SC 0.9600 . ?

loop_
_geom_hbond_atom_site_label_D
_geom_hbond_atom_site_label_H
_geom_hbond_atom_site_label_A
_geom_hbond_distance_DH
_geom_hbond_distance_HA
_geom_hbond_distance_DA
_geom_hbond_angle_DHA
_geom_hbond_site_symmetry_A
_geom_hbond_publ_flag
N5 H5 F1 0.86 2.07 2.843(7) 149.5 . yes

loop_
_geom_torsion_atom_site_label_1
_geom_torsion_atom_site_label_2
_geom_torsion_atom_site_label_3
_geom_torsion_atom_site_label_4
_geom_torsion
_geom_torsion_site_symmetry_1
_geom_torsion_site_symmetry_2
_geom_torsion_site_symmetry_3
_geom_torsion_site_symmetry_4
_geom_torsion_publ_flag
Ru1 N1 C15 N6 2.3(7) . . . . ?
Ru1 N1 C15 C16 -177.2(5) . . . . ?
Ru1 N1 C19 N4 -2.6(7) . . . . ?
Ru1 N1 C19 C18 178.4(5) . . . . ?
Ru1 N2 C23 N8 -2.5(6) . . . . ?
Ru1 N2 C23 C24 177.4(5) . . . . ?
Ru1 N2 C27 C26 -177.3(6) . . . . ?
N1 C15 C16 C17 -0.4(10) . . . . ?
N2 C23 C24 C25 0.6(11) . . . . ?
N3 C3 C4 C5 176.8(8) . . . . ?
N4 C2 C3 N3 1.1(8) . . . . ?
N4 C2 C3 C4 179.8(6) . . . . ?
N4 C2 C7 C6 -178.0(7) . . . . ?
N5 C10 C11 C12 -177.9(7) . . . . ?
N6 C9 C10 N5 -0.7(6) . . . . ?
N6 C9 C10 C11 -177.8(6) . . . . ?
N6 C9 C14 C13 177.3(7) . . . . ?
N6 C15 C16 C17 -179.8(6) . . . . ?
N7 C21 C22 N8 0.6(9) . . . . ?
N8 C23 C24 C25 -179.5(7) . . . . ?
C1 N3 C3 C2 -0.2(8) . . . . ?
C1 N3 C3 C4 -178.8(7) . . . . ?
C1 N4 C2 C3 -1.6(7) . . . . ?
C1 N4 C2 C7 176.6(7) . . . . ?
C1 N4 C19 N1 -1.3(8) . . . . ?
C1 N4 C19 C18 177.6(7) . . . . ?
C2 N4 C1 Ru1 -179.4(4) . . . . ?
C2 N4 C1 N3 1.5(6) . . . . ?
C2 N4 C19 N1 -176.7(6) . . . . ?
C2 N4 C19 C18 2.2(12) . . . . ?
C2 C3 C4 C5 -1.6(11) . . . . ?
C3 N3 C1 Ru1 -179.5(6) . . . . ?
C3 N3 C1 N4 -0.8(7) . . . . ?
C3 C2 C7 C6 0.0(11) . . . . ?
C3 C4 C5 C6 0.6(13) . . . . ?
C4 C5 C6 C7 0.7(16) . . . . ?
C5 C6 C7 C2 -1.0(14) . . . . ?
C7 C2 C3 N3 -177.4(6) . . . . ?
C7 C2 C3 C4 1.4(11) . . . . ?
C8 N5 C10 C9 -0.6(7) . . . . ?
C8 N5 C10 C11 176.2(6) . . . . ?
C8 N6 C9 C10 1.8(6) . . . . ?
C8 N6 C9 C14 -178.0(7) . . . . ?
C8 N6 C15 N1 0.0(7) . . . . ?
C8 N6 C15 C16 179.5(6) . . . . ?
C9 N6 C8 Ru1 179.7(4) . . . . ?
C9 N6 C8 N5 -2.2(6) . . . . ?
C9 N6 C15 N1 177.6(6) . . . . ?
C9 N6 C15 C16 -3.0(11) . . . . ?
C9 C10 C11 C12 -1.6(10) . . . . ?
C10 N5 C8 Ru1 178.8(5) . . . . ?
C10 N5 C8 N6 1.7(6) . . . . ?
C10 C9 C14 C13 -2.5(10) . . . . ?
C10 C11 C12 C13 1.7(12) . . . . ?
C11 C12 C13 C14 -2.5(13) . . . . ?
C12 C13 C14 C9 2.8(12) . . . . ?
C14 C9 C10 N5 179.1(6) . . . . ?
C14 C9 C10 C11 2.0(10) . . . . ?
C15 N1 C19 N4 -178.0(5) . . . . ?
C15 N1 C19 C18 3.0(9) . . . . ?
C15 N6 C8 Ru1 -2.2(6) . . . . ?
C15 N6 C8 N5 175.9(5) . . . . ?
C15 N6 C9 C10 -175.8(6) . . . . ?
C15 N6 C9 C14 4.4(12) . . . . ?
C15 C16 C17 C18 1.5(12) . . . . ?
C16 C17 C18 C19 -0.3(13) . . . . ?
C17 C18 C19 N1 -1.9(11) . . . . ?
C17 C18 C19 N4 179.3(7) . . . . ?
C19 N1 C15 N6 177.7(5) . . . . ?
C19 N1 C15 C16 -1.8(9) . . . . ?
C19 N4 C1 Ru1 4.3(7) . . . . ?
C19 N4 C1 N3 -174.8(6) . . . . ?
C19 N4 C2 C3 174.1(6) . . . . ?
C19 N4 C2 C7 -7.8(12) . . . . ?
C20 N7 C21 C22 -0.7(9) . . . . ?
C20 N8 C22 C21 -0.3(9) . . . . ?
C20 N8 C23 N2 3.6(7) . . . . ?
C20 N8 C23 C24 -176.3(6) . . . . ?
C21 N7 C20 Ru1 178.8(6) . . . . ?
C21 N7 C20 N8 0.5(7) . . . . ?
C22 N8 C20 Ru1 -179.0(5) . . . . ?
C22 N8 C20 N7 -0.2(7) . . . . ?
C22 N8 C23 N2 178.5(7) . . . . ?
C22 N8 C23 C24 -1.4(11) . . . . ?
C23 N2 C27 C26 -0.5(10) . . . . ?
C23 N8 C20 Ru1 -3.1(7) . . . . ?
C23 N8 C20 N7 175.7(5) . . . . ?
C23 N8 C22 C21 -175.4(7) . . . . ?
C23 C24 C25 C26 -1.2(13) . . . . ?
C24 C25 C26 C27 0.9(13) . . . . ?
C25 C26 C27 N2 0.0(12) . . . . ?
C27 N2 C23 N8 -179.7(5) . . . . ?
C27 N2 C23 C24 0.2(9) . . . . ?
C28 N7 C20 Ru1 0.7(11) . . . . ?
C28 N7 C20 N8 -177.6(7) . . . . ?
C28 N7 C21 C22 177.5(7) . . . . ?
